data_7026729
loop_
_publ_author_name
'Andrews, Philip C.'
'Busse, Madleen'
'Deacon, Glen B.'
'Ferrero, Richard L.'
'Junk, Peter C.'
'Huynh, Katie K.'
'Kumar, Ish'
'Maclellan, Jonathan G.'

_publ_section_title
;
 Structural and solution studies of phenylbismuth(III) sulfonate complexes
 and their activity against Helicobacter pylori.
;
_journal_issue 40
_journal_name_full 'Dalton transactions (Cambridge, England : 2003)'
_journal_page_first 9633
_journal_page_last 9641
_journal_paper_doi 10.1039/c0dt00629g
_journal_volume 39
_journal_year 2010
_chemical_formula_sum 'C40 H38 Bi2 O12 S4'
_chemical_formula_weight 1256.90
_chemical_name_systematic
;
?
;
_space_group_IT_number 14
_symmetry_space_group_name_Hall '-P 2yn'
_symmetry_space_group_name_H-M 'P 1 21/n 1'
_atom_sites_solution_hydrogens geom
_atom_sites_solution_primary direct
_atom_sites_solution_secondary difmap
_audit_creation_method SHELXL-97
_cell_angle_alpha 90.00
_cell_angle_beta 97.34(3)
_cell_angle_gamma 90.00
_cell_formula_units_Z 4
_cell_length_a 10.141(2)
_cell_length_b 18.174(4)
_cell_length_c 22.988(5)
_cell_measurement_temperature 123(2)
_cell_volume 4202.0(16)
_computing_structure_refinement 'SHELXL-97 (Sheldrick, 1997)'
_computing_structure_solution 'SHELXS-97 (Sheldrick, 1990)'
_diffrn_ambient_temperature 123(2)
_diffrn_measured_fraction_theta_full 1.000
_diffrn_measured_fraction_theta_max 1.000
_diffrn_radiation_monochromator graphite
_diffrn_radiation_source 'fine-focus sealed tube'
_diffrn_radiation_type MoK\a
_diffrn_radiation_wavelength 0.71073
_diffrn_reflns_av_R_equivalents 0.0522
_diffrn_reflns_av_sigmaI/netI 0.0555
_diffrn_reflns_limit_h_max 12
_diffrn_reflns_limit_h_min -12
_diffrn_reflns_limit_k_max 21
_diffrn_reflns_limit_k_min -20
_diffrn_reflns_limit_l_max 27
_diffrn_reflns_limit_l_min -23
_diffrn_reflns_number 26600
_diffrn_reflns_theta_full 25.00
_diffrn_reflns_theta_max 25.00
_diffrn_reflns_theta_min 1.43
_exptl_absorpt_coefficient_mu 8.625
_exptl_absorpt_correction_T_max 0.3781
_exptl_absorpt_correction_T_min 0.2773
_exptl_crystal_density_diffrn 1.987
_exptl_crystal_density_method 'not measured'
_exptl_crystal_F_000 2416
_exptl_crystal_size_max 0.20
_exptl_crystal_size_mid 0.16
_exptl_crystal_size_min 0.14
_refine_diff_density_max 1.418
_refine_diff_density_min -1.139
_refine_diff_density_rms 0.149
_refine_ls_extinction_method none
_refine_ls_goodness_of_fit_ref 0.988
_refine_ls_hydrogen_treatment mixed
_refine_ls_matrix_type full
_refine_ls_number_parameters 527
_refine_ls_number_reflns 7393
_refine_ls_number_restraints 6
_refine_ls_restrained_S_all 0.990
_refine_ls_R_factor_all 0.0567
_refine_ls_R_factor_gt 0.0318
_refine_ls_shift/su_max 0.003
_refine_ls_shift/su_mean 0.000
_refine_ls_structure_factor_coef Fsqd
_refine_ls_weighting_details 'calc w=1/[\s^2^(Fo^2^)+(0.0267P)^2^+0.0000P] where P=(Fo^2^+2Fc^2^)/3'
_refine_ls_weighting_scheme calc
_refine_ls_wR_factor_gt 0.0600
_refine_ls_wR_factor_ref 0.0663
_reflns_number_gt 5405
_reflns_number_total 7393
_reflns_threshold_expression >2sigma(I)
_cod_data_source_file c0dt00629g.txt
_cod_data_source_block c:\crysta~1\crysta~1\katie\tolyl\jon90abs
_cod_original_cell_volume 4202.0(14)
_cod_database_code 7026729

loop_
_symmetry_equiv_pos_as_xyz
'x, y, z'
'-x+1/2, y+1/2, -z+1/2'
'-x, -y, -z'
'x-1/2, -y-1/2, z-1/2'

loop_
_atom_site_label
_atom_site_type_symbol
_atom_site_fract_x
_atom_site_fract_y
_atom_site_fract_z
_atom_site_U_iso_or_equiv
_atom_site_adp_type
_atom_site_occupancy
_atom_site_symmetry_multiplicity
_atom_site_calc_flag
_atom_site_refinement_flags
Bi1 Bi 0.801863(17) 0.135685(12) 0.218288(9) 0.01530(7) Uani 1 1 d .
Bi2 Bi 1.309410(18) 0.072825(13) 0.219603(9) 0.01664(7) Uani 1 1 d .
S1 S 1.06187(12) 0.08968(9) 0.31714(6) 0.0181(4) Uani 1 1 d .
S2 S 1.05596(12) 0.13838(9) 0.12550(6) 0.0176(4) Uani 1 1 d .
S3 S 0.56380(12) 0.12037(9) 0.32061(6) 0.0165(3) Uani 1 1 d .
S4 S 0.54054(12) 0.08501(9) 0.12051(6) 0.0181(4) Uani 1 1 d .
O1 O 1.0008(3) 0.1544(2) 0.28402(16) 0.0209(10) Uani 1 1 d .
O2 O 1.1990(3) 0.0796(2) 0.30380(17) 0.0246(11) Uani 1 1 d .
O3 O 0.9800(3) 0.0258(2) 0.30945(17) 0.0310(11) Uani 1 1 d .
O4 O 0.9202(3) 0.1571(2) 0.13582(16) 0.0258(11) Uani 1 1 d .
O5 O 1.1015(3) 0.0710(2) 0.15866(16) 0.0216(10) Uani 1 1 d .
O6 O 1.1495(3) 0.1985(2) 0.13827(16) 0.0238(10) Uani 1 1 d .
O7 O 0.7001(3) 0.1317(2) 0.30522(16) 0.0223(11) Uani 1 1 d .
O8 O 0.5055(3) 0.0532(2) 0.29066(16) 0.0212(10) Uani 1 1 d .
O9 O 0.4787(3) 0.1834(2) 0.31146(16) 0.0234(10) Uani 1 1 d .
O10 O 0.5798(3) 0.1439(2) 0.16388(16) 0.0183(9) Uani 1 1 d .
O11 O 0.4173(3) 0.0497(2) 0.13573(16) 0.0255(10) Uani 1 1 d .
O12 O 0.6457(3) 0.0333(2) 0.11421(16) 0.0276(11) Uani 1 1 d .
C1 C 0.7853(5) 0.2572(4) 0.2201(2) 0.0229(15) Uani 1 1 d .
C2 C 0.6679(5) 0.2917(4) 0.2294(2) 0.0216(15) Uani 1 1 d .
H2 H 0.5923 0.2633 0.2357 0.026 Uiso 1 1 calc R
C3 C 0.6611(5) 0.3677(4) 0.2296(2) 0.0210(15) Uani 1 1 d .
H3 H 0.5801 0.3913 0.2354 0.025 Uiso 1 1 calc R
C4 C 0.7712(5) 0.4098(4) 0.2215(2) 0.0243(15) Uani 1 1 d .
H4 H 0.7662 0.4620 0.2220 0.029 Uiso 1 1 calc R
C5 C 0.8888(5) 0.3749(4) 0.2126(3) 0.0266(16) Uani 1 1 d .
H5 H 0.9646 0.4036 0.2070 0.032 Uiso 1 1 calc R
C6 C 0.8966(5) 0.2994(4) 0.2117(2) 0.0225(15) Uani 1 1 d .
H6 H 0.9774 0.2759 0.2054 0.027 Uiso 1 1 calc R
C7 C 1.0834(5) 0.1141(4) 0.3916(2) 0.0203(15) Uani 1 1 d .
C8 C 1.1916(6) 0.1569(4) 0.4142(3) 0.0315(17) Uani 1 1 d .
H8 H 1.2536 0.1738 0.3895 0.038 Uiso 1 1 calc R
C9 C 1.2071(7) 0.1744(4) 0.4731(3) 0.044(2) Uani 1 1 d .
H9 H 1.2802 0.2042 0.4886 0.052 Uiso 1 1 calc R
C10 C 1.1189(7) 0.1497(5) 0.5103(3) 0.049(2) Uani 1 1 d .
C11 C 1.0124(7) 0.1070(5) 0.4859(3) 0.053(2) Uani 1 1 d .
H11 H 0.9500 0.0898 0.5103 0.063 Uiso 1 1 calc R
C12 C 0.9948(6) 0.0888(4) 0.4273(3) 0.0350(18) Uani 1 1 d .
H12 H 0.9218 0.0589 0.4117 0.042 Uiso 1 1 calc R
C13 C 1.1423(7) 0.1676(5) 0.5748(3) 0.068(3) Uani 1 1 d U
H13A H 1.1326 0.2207 0.5803 0.082 Uiso 1 1 calc R
H13B H 1.2322 0.1523 0.5910 0.082 Uiso 1 1 calc R
H13C H 1.0771 0.1414 0.5951 0.082 Uiso 1 1 calc R
C14 C 1.0464(5) 0.1167(4) 0.0509(2) 0.0201(14) Uani 1 1 d .
C15 C 0.9519(6) 0.1525(4) 0.0115(3) 0.0365(18) Uani 1 1 d .
H15 H 0.8864 0.1831 0.0252 0.044 Uiso 1 1 calc R
C16 C 0.9555(6) 0.1425(4) -0.0481(3) 0.0386(19) Uani 1 1 d .
H16 H 0.8915 0.1669 -0.0753 0.046 Uiso 1 1 calc R
C17 C 1.0491(5) 0.0982(4) -0.0691(3) 0.0274(16) Uani 1 1 d .
C18 C 1.1395(5) 0.0610(4) -0.0289(3) 0.0301(18) Uani 1 1 d .
H18 H 1.2032 0.0293 -0.0427 0.036 Uiso 1 1 calc R
C19 C 1.1385(5) 0.0691(4) 0.0307(3) 0.0284(17) Uani 1 1 d .
H19 H 1.1997 0.0427 0.0577 0.034 Uiso 1 1 calc R
C20 C 1.0557(6) 0.0914(4) -0.1342(2) 0.043(2) Uani 1 1 d .
H20A H 0.9822 0.0605 -0.1521 0.051 Uiso 1 1 calc R
H20B H 1.1405 0.0688 -0.1406 0.051 Uiso 1 1 calc R
H20C H 1.0488 0.1403 -0.1522 0.051 Uiso 1 1 calc R
C21 C 0.5884(5) 0.1006(4) 0.3962(2) 0.0181(14) Uani 1 1 d .
C22 C 0.6396(5) 0.0330(4) 0.4164(3) 0.0317(17) Uani 1 1 d .
H22 H 0.6560 -0.0043 0.3892 0.038 Uiso 1 1 calc R
C23 C 0.6664(5) 0.0202(4) 0.4760(3) 0.0369(19) Uani 1 1 d .
H23 H 0.7015 -0.0261 0.4895 0.044 Uiso 1 1 calc R
C24 C 0.6428(5) 0.0739(4) 0.5164(3) 0.0344(19) Uani 1 1 d .
C25 C 0.5904(5) 0.1406(4) 0.4948(3) 0.0351(19) Uani 1 1 d .
H25 H 0.5717 0.1778 0.5217 0.042 Uiso 1 1 calc R
C26 C 0.5647(5) 0.1542(4) 0.4352(3) 0.0284(16) Uani 1 1 d .
H26 H 0.5307 0.2006 0.4214 0.034 Uiso 1 1 calc R
C27 C 0.6778(6) 0.0614(5) 0.5811(3) 0.053(2) Uani 1 1 d .
H27A H 0.6590 0.0101 0.5904 0.063 Uiso 1 1 calc R
H27B H 0.6248 0.0942 0.6027 0.063 Uiso 1 1 calc R
H27C H 0.7726 0.0715 0.5924 0.063 Uiso 1 1 calc R
C28 C 0.4921(5) 0.1280(4) 0.0531(3) 0.0224(15) Uani 1 1 d .
C29 C 0.4047(5) 0.1869(4) 0.0493(3) 0.0279(16) Uani 1 1 d .
H29 H 0.3758 0.2063 0.0840 0.033 Uiso 1 1 calc R
C30 C 0.3595(5) 0.2175(4) -0.0041(3) 0.0333(18) Uani 1 1 d .
H30 H 0.3008 0.2584 -0.0061 0.040 Uiso 1 1 calc R
C31 C 0.3986(5) 0.1892(4) -0.0555(3) 0.0285(16) Uani 1 1 d .
C32 C 0.4837(6) 0.1305(4) -0.0513(3) 0.040(2) Uani 1 1 d .
H32 H 0.5101 0.1102 -0.0861 0.048 Uiso 1 1 calc R
C33 C 0.5319(6) 0.1002(4) 0.0021(3) 0.0362(18) Uani 1 1 d .
H33 H 0.5926 0.0601 0.0039 0.043 Uiso 1 1 calc R
C34 C 0.3462(6) 0.2221(4) -0.1148(3) 0.046(2) Uani 1 1 d .
H34A H 0.4078 0.2600 -0.1251 0.055 Uiso 1 1 calc R
H34B H 0.2587 0.2440 -0.1129 0.055 Uiso 1 1 calc R
H34C H 0.3385 0.1833 -0.1447 0.055 Uiso 1 1 calc R
C35 C 1.2829(5) -0.0487(4) 0.2223(2) 0.0225(15) Uani 1 1 d .
C36 C 1.3212(6) -0.0919(4) 0.1782(3) 0.0403(19) Uani 1 1 d .
H36 H 1.3540 -0.0694 0.1456 0.048 Uiso 1 1 calc R
C37 C 1.3125(6) -0.1678(4) 0.1808(3) 0.043(2) Uani 1 1 d .
H37 H 1.3426 -0.1971 0.1509 0.052 Uiso 1 1 calc R
C38 C 1.2605(5) -0.2007(4) 0.2264(3) 0.0331(18) Uani 1 1 d .
H38 H 1.2522 -0.2527 0.2275 0.040 Uiso 1 1 calc R
C39 C 1.2206(6) -0.1590(4) 0.2703(3) 0.0346(18) Uani 1 1 d .
H39 H 1.1851 -0.1817 0.3021 0.041 Uiso 1 1 calc R
C40 C 1.2324(5) -0.0834(4) 0.2681(3) 0.0272(16) Uani 1 1 d .
H40 H 1.2051 -0.0546 0.2989 0.033 Uiso 1 1 calc R

loop_
_atom_site_aniso_label
_atom_site_aniso_U_11
_atom_site_aniso_U_22
_atom_site_aniso_U_33
_atom_site_aniso_U_23
_atom_site_aniso_U_13
_atom_site_aniso_U_12
Bi1 0.01276(11) 0.01728(16) 0.01529(13) -0.00049(11) -0.00042(8) 0.00073(9)
Bi2 0.01436(11) 0.01772(16) 0.01682(13) -0.00144(11) -0.00193(8) 0.00054(9)
S1 0.0136(7) 0.0193(10) 0.0208(8) -0.0021(7) -0.0004(6) 0.0002(6)
S2 0.0158(7) 0.0234(11) 0.0134(8) -0.0013(7) 0.0012(5) 0.0004(6)
S3 0.0134(7) 0.0187(10) 0.0168(8) 0.0020(7) 0.0003(5) 0.0001(6)
S4 0.0175(7) 0.0205(10) 0.0161(8) -0.0020(7) 0.0014(6) -0.0004(6)
O1 0.0197(19) 0.024(3) 0.018(2) 0.001(2) -0.0031(15) 0.0024(18)
O2 0.0154(19) 0.036(3) 0.023(2) -0.004(2) 0.0026(16) 0.0030(18)
O3 0.029(2) 0.021(3) 0.040(3) -0.001(2) -0.0082(18) -0.0033(19)
O4 0.0186(19) 0.041(3) 0.018(2) 0.003(2) 0.0051(16) 0.0090(19)
O5 0.0206(19) 0.023(3) 0.020(2) 0.003(2) -0.0022(16) 0.0003(17)
O6 0.032(2) 0.019(3) 0.021(2) -0.006(2) 0.0045(16) -0.0043(19)
O7 0.0138(18) 0.041(3) 0.012(2) 0.003(2) 0.0007(14) -0.0052(18)
O8 0.0203(19) 0.018(3) 0.023(2) 0.001(2) -0.0037(16) 0.0009(18)
O9 0.024(2) 0.021(3) 0.024(2) 0.001(2) -0.0036(16) 0.0031(18)
O10 0.0216(19) 0.015(3) 0.017(2) -0.0028(19) -0.0010(15) 0.0034(17)
O11 0.025(2) 0.035(3) 0.018(2) 0.001(2) 0.0045(16) -0.0096(19)
O12 0.028(2) 0.030(3) 0.024(2) -0.004(2) 0.0029(17) 0.0116(19)
C1 0.020(3) 0.030(4) 0.016(3) 0.000(3) -0.005(2) 0.002(3)
C2 0.027(3) 0.026(5) 0.012(3) 0.003(3) 0.002(2) 0.000(3)
C3 0.021(3) 0.026(5) 0.017(3) 0.001(3) 0.004(2) 0.006(3)
C4 0.038(4) 0.013(4) 0.021(4) 0.003(3) -0.001(3) -0.001(3)
C5 0.024(3) 0.026(5) 0.029(4) -0.007(3) -0.001(3) -0.008(3)
C6 0.015(3) 0.022(4) 0.028(4) 0.000(3) -0.005(2) -0.001(3)
C7 0.024(3) 0.021(4) 0.016(3) 0.003(3) 0.003(2) 0.002(3)
C8 0.037(4) 0.032(5) 0.022(4) -0.006(3) -0.006(3) 0.000(3)
C9 0.056(4) 0.038(6) 0.032(4) -0.012(4) -0.011(3) 0.012(4)
C10 0.070(5) 0.061(7) 0.014(4) -0.002(4) -0.006(4) 0.046(5)
C11 0.057(5) 0.075(7) 0.030(5) 0.017(5) 0.019(4) 0.027(5)
C12 0.032(4) 0.049(6) 0.025(4) 0.005(4) 0.007(3) 0.006(3)
C13 0.078(4) 0.073(5) 0.051(4) -0.008(4) 0.002(3) 0.025(4)
C14 0.020(3) 0.023(4) 0.016(3) -0.001(3) -0.001(2) -0.003(3)
C15 0.043(4) 0.039(5) 0.025(4) -0.005(4) -0.004(3) 0.017(3)
C16 0.058(4) 0.026(5) 0.027(4) 0.002(4) -0.009(3) 0.011(4)
C17 0.031(3) 0.029(5) 0.021(4) -0.004(3) 0.001(3) -0.014(3)
C18 0.018(3) 0.049(5) 0.024(4) -0.013(4) 0.007(2) -0.005(3)
C19 0.015(3) 0.046(5) 0.023(4) -0.006(3) -0.005(2) 0.005(3)
C20 0.052(4) 0.057(6) 0.018(4) -0.002(4) 0.002(3) -0.028(4)
C21 0.009(3) 0.029(4) 0.016(3) -0.002(3) 0.001(2) -0.002(3)
C22 0.028(3) 0.042(5) 0.027(4) 0.010(4) 0.009(3) 0.001(3)
C23 0.038(4) 0.042(6) 0.029(4) 0.017(4) -0.001(3) 0.008(3)
C24 0.019(3) 0.059(6) 0.025(4) 0.012(4) 0.001(3) -0.002(3)
C25 0.035(4) 0.049(6) 0.020(4) -0.001(4) 0.000(3) -0.001(3)
C26 0.023(3) 0.035(5) 0.026(4) 0.004(4) 0.000(3) 0.002(3)
C27 0.042(4) 0.089(8) 0.028(4) 0.023(5) 0.004(3) -0.002(4)
C28 0.021(3) 0.022(4) 0.023(4) -0.003(3) -0.001(2) -0.003(3)
C29 0.027(3) 0.039(5) 0.018(4) 0.002(3) 0.002(2) 0.001(3)
C30 0.032(3) 0.035(5) 0.032(4) 0.010(4) 0.001(3) 0.006(3)
C31 0.028(3) 0.032(5) 0.025(4) 0.012(3) 0.000(3) -0.009(3)
C32 0.052(4) 0.054(6) 0.016(4) -0.002(4) 0.013(3) 0.009(4)
C33 0.042(4) 0.046(5) 0.022(4) 0.003(4) 0.010(3) 0.016(3)
C34 0.048(4) 0.060(6) 0.026(4) 0.017(4) -0.006(3) -0.015(4)
C35 0.013(3) 0.030(4) 0.022(4) 0.004(3) -0.008(2) 0.006(3)
C36 0.062(5) 0.020(5) 0.043(5) -0.006(4) 0.023(4) -0.008(4)
C37 0.060(5) 0.030(5) 0.045(5) -0.011(4) 0.024(4) -0.002(4)
C38 0.014(3) 0.026(5) 0.057(5) 0.004(4) -0.004(3) -0.004(3)
C39 0.041(4) 0.030(5) 0.034(4) 0.016(4) 0.010(3) 0.007(3)
C40 0.036(3) 0.025(5) 0.022(4) 0.007(3) 0.005(3) 0.010(3)

loop_
_atom_type_symbol
_atom_type_description
_atom_type_scat_dispersion_real
_atom_type_scat_dispersion_imag
_atom_type_scat_source
C C 0.0033 0.0016 'International Tables Vol C Tables 4.2.6.8 and 6.1.1.4'
H H 0.0000 0.0000 'International Tables Vol C Tables 4.2.6.8 and 6.1.1.4'
O O 0.0106 0.0060 'International Tables Vol C Tables 4.2.6.8 and 6.1.1.4'
S S 0.1246 0.1234 'International Tables Vol C Tables 4.2.6.8 and 6.1.1.4'
Bi Bi -4.1077 10.2566 'International Tables Vol C Tables 4.2.6.8 and 6.1.1.4'

loop_
_geom_angle_atom_site_label_1
_geom_angle_atom_site_label_2
_geom_angle_atom_site_label_3
_geom_angle
_geom_angle_site_symmetry_1
_geom_angle_site_symmetry_3
C1 Bi1 O7 88.40(17) . .
C1 Bi1 O1 84.61(16) . .
O7 Bi1 O1 83.94(12) . .
C1 Bi1 O4 84.26(17) . .
O7 Bi1 O4 171.19(14) . .
O1 Bi1 O4 90.53(12) . .
C1 Bi1 O10 83.19(16) . .
O7 Bi1 O10 87.76(12) . .
O1 Bi1 O10 165.42(13) . .
O4 Bi1 O10 96.16(12) . .
C35 Bi2 O2 87.56(18) . .
C35 Bi2 O11 85.19(18) . 1_655
O2 Bi2 O11 172.76(15) . 1_655
C35 Bi2 O5 84.35(16) . .
O2 Bi2 O5 90.34(12) . .
O11 Bi2 O5 89.13(12) 1_655 .
C35 Bi2 O8 85.83(16) . 1_655
O2 Bi2 O8 83.68(12) . 1_655
O11 Bi2 O8 95.59(12) 1_655 1_655
O5 Bi2 O8 168.71(13) . 1_655
O3 S1 O2 115.0(3) . .
O3 S1 O1 112.5(2) . .
O2 S1 O1 109.5(2) . .
O3 S1 C7 109.0(3) . .
O2 S1 C7 103.4(2) . .
O1 S1 C7 106.9(3) . .
O6 S2 O4 113.2(2) . .
O6 S2 O5 111.4(2) . .
O4 S2 O5 110.2(2) . .
O6 S2 C14 108.7(3) . .
O4 S2 C14 106.0(2) . .
O5 S2 C14 107.0(3) . .
O9 S3 O7 114.6(2) . .
O9 S3 O8 113.1(2) . .
O7 S3 O8 109.3(2) . .
O9 S3 C21 108.3(3) . .
O7 S3 C21 104.2(2) . .
O8 S3 C21 106.7(3) . .
O12 S4 O10 113.5(2) . .
O12 S4 O11 113.4(3) . .
O10 S4 O11 108.4(2) . .
O12 S4 C28 109.3(3) . .
O10 S4 C28 107.1(3) . .
O11 S4 C28 104.6(2) . .
S1 O1 Bi1 118.2(2) . .
S1 O2 Bi2 137.5(2) . .
S2 O4 Bi1 131.6(2) . .
S2 O5 Bi2 119.1(2) . .
S3 O7 Bi1 136.6(2) . .
S3 O8 Bi2 115.7(2) . 1_455
S4 O10 Bi1 116.89(19) . .
S4 O11 Bi2 127.1(2) . 1_455
C2 C1 C6 119.8(6) . .
C2 C1 Bi1 121.5(4) . .
C6 C1 Bi1 118.6(4) . .
C3 C2 C1 119.8(5) . .
C3 C2 H2 120.1 . .
C1 C2 H2 120.1 . .
C2 C3 C4 120.6(5) . .
C2 C3 H3 119.7 . .
C4 C3 H3 119.7 . .
C3 C4 C5 119.4(6) . .
C3 C4 H4 120.3 . .
C5 C4 H4 120.3 . .
C6 C5 C4 120.6(5) . .
C6 C5 H5 119.7 . .
C4 C5 H5 119.7 . .
C5 C6 C1 119.7(5) . .
C5 C6 H6 120.1 . .
C1 C6 H6 120.1 . .
C12 C7 C8 120.7(6) . .
C12 C7 S1 119.3(5) . .
C8 C7 S1 120.0(4) . .
C9 C8 C7 118.7(6) . .
C9 C8 H8 120.6 . .
C7 C8 H8 120.6 . .
C8 C9 C10 121.8(7) . .
C8 C9 H9 119.1 . .
C10 C9 H9 119.1 . .
C9 C10 C11 117.5(6) . .
C9 C10 C13 120.2(8) . .
C11 C10 C13 122.3(7) . .
C12 C11 C10 121.8(7) . .
C12 C11 H11 119.1 . .
C10 C11 H11 119.1 . .
C7 C12 C11 119.4(7) . .
C7 C12 H12 120.3 . .
C11 C12 H12 120.3 . .
C10 C13 H13A 109.5 . .
C10 C13 H13B 109.5 . .
H13A C13 H13B 109.5 . .
C10 C13 H13C 109.5 . .
H13A C13 H13C 109.5 . .
H13B C13 H13C 109.5 . .
C15 C14 C19 120.6(5) . .
C15 C14 S2 118.6(5) . .
C19 C14 S2 120.6(4) . .
C16 C15 C14 118.6(6) . .
C16 C15 H15 120.7 . .
C14 C15 H15 120.7 . .
C17 C16 C15 121.9(6) . .
C17 C16 H16 119.1 . .
C15 C16 H16 119.1 . .
C16 C17 C18 118.4(6) . .
C16 C17 C20 120.9(6) . .
C18 C17 C20 120.6(6) . .
C19 C18 C17 121.3(6) . .
C19 C18 H18 119.3 . .
C17 C18 H18 119.3 . .
C18 C19 C14 119.1(6) . .
C18 C19 H19 120.5 . .
C14 C19 H19 120.5 . .
C17 C20 H20A 109.5 . .
C17 C20 H20B 109.5 . .
H20A C20 H20B 109.5 . .
C17 C20 H20C 109.5 . .
H20A C20 H20C 109.5 . .
H20B C20 H20C 109.5 . .
C26 C21 C22 120.0(6) . .
C26 C21 S3 119.2(5) . .
C22 C21 S3 120.6(5) . .
C23 C22 C21 119.8(7) . .
C23 C22 H22 120.1 . .
C21 C22 H22 120.1 . .
C22 C23 C24 121.1(7) . .
C22 C23 H23 119.5 . .
C24 C23 H23 119.5 . .
C23 C24 C25 117.7(6) . .
C23 C24 C27 121.1(7) . .
C25 C24 C27 121.1(7) . .
C26 C25 C24 121.5(7) . .
C26 C25 H25 119.2 . .
C24 C25 H25 119.2 . .
C21 C26 C25 119.8(7) . .
C21 C26 H26 120.1 . .
C25 C26 H26 120.1 . .
C24 C27 H27A 109.5 . .
C24 C27 H27B 109.5 . .
H27A C27 H27B 109.5 . .
C24 C27 H27C 109.5 . .
H27A C27 H27C 109.5 . .
H27B C27 H27C 109.5 . .
C33 C28 C29 118.9(6) . .
C33 C28 S4 120.5(5) . .
C29 C28 S4 120.4(5) . .
C30 C29 C28 120.4(6) . .
C30 C29 H29 119.8 . .
C28 C29 H29 119.8 . .
C29 C30 C31 120.8(6) . .
C29 C30 H30 119.6 . .
C31 C30 H30 119.6 . .
C32 C31 C30 118.3(6) . .
C32 C31 C34 120.9(6) . .
C30 C31 C34 120.8(6) . .
C31 C32 C33 121.6(6) . .
C31 C32 H32 119.2 . .
C33 C32 H32 119.2 . .
C32 C33 C28 120.0(6) . .
C32 C33 H33 120.0 . .
C28 C33 H33 120.0 . .
C31 C34 H34A 109.5 . .
C31 C34 H34B 109.5 . .
H34A C34 H34B 109.5 . .
C31 C34 H34C 109.5 . .
H34A C34 H34C 109.5 . .
H34B C34 H34C 109.5 . .
C36 C35 C40 117.9(7) . .
C36 C35 Bi2 120.0(5) . .
C40 C35 Bi2 122.1(5) . .
C35 C36 C37 120.7(6) . .
C35 C36 H36 119.6 . .
C37 C36 H36 119.6 . .
C38 C37 C36 120.1(7) . .
C38 C37 H37 119.9 . .
C36 C37 H37 119.9 . .
C39 C38 C37 120.2(7) . .
C39 C38 H38 119.9 . .
C37 C38 H38 119.9 . .
C38 C39 C40 119.4(6) . .
C38 C39 H39 120.3 . .
C40 C39 H39 120.3 . .
C39 C40 C35 121.7(6) . .
C39 C40 H40 119.2 . .
C35 C40 H40 119.2 . .

loop_
_geom_bond_atom_site_label_1
_geom_bond_atom_site_label_2
_geom_bond_distance
_geom_bond_site_symmetry_2
Bi1 C1 2.215(7) .
Bi1 O7 2.365(3) .
Bi1 O1 2.386(3) .
Bi1 O4 2.402(3) .
Bi1 O10 2.437(3) .
Bi2 C35 2.227(7) .
Bi2 O2 2.360(4) .
Bi2 O11 2.373(4) 1_655
Bi2 O5 2.377(3) .
Bi2 O8 2.433(3) 1_655
S1 O3 1.426(4) .
S1 O2 1.473(3) .
S1 O1 1.492(4) .
S1 C7 1.754(6) .
S2 O6 1.452(4) .
S2 O4 1.466(3) .
S2 O5 1.484(4) .
S2 C14 1.751(6) .
S3 O9 1.434(4) .
S3 O7 1.484(3) .
S3 O8 1.486(4) .
S3 C21 1.759(6) .
S4 O12 1.442(4) .
S4 O10 1.482(4) .
S4 O11 1.486(4) .
S4 C28 1.749(6) .
O8 Bi2 2.433(3) 1_455
O11 Bi2 2.373(4) 1_455
C1 C2 1.387(7) .
C1 C6 1.399(7) .
C2 C3 1.382(8) .
C2 H2 0.9500 .
C3 C4 1.386(8) .
C3 H3 0.9500 .
C4 C5 1.388(8) .
C4 H4 0.9500 .
C5 C6 1.376(8) .
C5 H5 0.9500 .
C6 H6 0.9500 .
C7 C12 1.371(8) .
C7 C8 1.390(8) .
C8 C9 1.381(8) .
C8 H8 0.9500 .
C9 C10 1.388(10) .
C9 H9 0.9500 .
C10 C11 1.390(11) .
C10 C13 1.507(9) .
C11 C12 1.376(9) .
C11 H11 0.9500 .
C12 H12 0.9500 .
C13 H13A 0.9800 .
C13 H13B 0.9800 .
C13 H13C 0.9800 .
C14 C15 1.392(8) .
C14 C19 1.394(8) .
C15 C16 1.388(9) .
C15 H15 0.9500 .
C16 C17 1.378(8) .
C16 H16 0.9500 .
C17 C18 1.392(8) .
C17 C20 1.513(8) .
C18 C19 1.379(8) .
C18 H18 0.9500 .
C19 H19 0.9500 .
C20 H20A 0.9800 .
C20 H20B 0.9800 .
C20 H20C 0.9800 .
C21 C26 1.366(8) .
C21 C22 1.391(9) .
C22 C23 1.382(8) .
C22 H22 0.9500 .
C23 C24 1.390(9) .
C23 H23 0.9500 .
C24 C25 1.390(9) .
C24 C27 1.501(8) .
C25 C26 1.385(8) .
C25 H25 0.9500 .
C26 H26 0.9500 .
C27 H27A 0.9800 .
C27 H27B 0.9800 .
C27 H27C 0.9800 .
C28 C33 1.385(8) .
C28 C29 1.385(8) .
C29 C30 1.373(8) .
C29 H29 0.9500 .
C30 C31 1.391(8) .
C30 H30 0.9500 .
C31 C32 1.368(9) .
C31 C34 1.521(8) .
C32 C33 1.378(9) .
C32 H32 0.9500 .
C33 H33 0.9500 .
C34 H34A 0.9800 .
C34 H34B 0.9800 .
C34 H34C 0.9800 .
C35 C36 1.376(8) .
C35 C40 1.382(8) .
C36 C37 1.384(10) .
C36 H36 0.9500 .
C37 C38 1.370(9) .
C37 H37 0.9500 .
C38 C39 1.363(9) .
C38 H38 0.9500 .
C39 C40 1.379(9) .
C39 H39 0.9500 .
C40 H40 0.9500 .
